data_2231326
loop_
_publ_author_name
'Siddegowda, M. S.'
'Butcher, Ray J.'
'Akkurt, Mehmet'
'Yathirajan, H. S.'
'Ramesh, A. R.'

_publ_section_title
;
 1-(2-Hydroxyethyl)-4-{3-[(<i>E</i>)-2-(trifluoromethyl)-9<i>H</i>-thioxanthen-9-ylidene]propyl}piperazine-1,4-diium
 bis(3-carboxyprop-2-enoate)
;
_journal_coeditor_code TK2763
_journal_issue 8
_journal_name_full 'Acta Crystallographica Section E'
_journal_page_first o2017
_journal_page_last o2018
_journal_paper_doi 10.1107/S160053681102722X
_journal_volume 67
_journal_year 2011
_chemical_formula_iupac 'C23 H27 F3 N2 O S 2+, 2C4 H3 O4 -'
_chemical_formula_moiety 'C23 H27 F3 N2 O S 2+, 2(C4 H3 O4 -)'
_chemical_formula_sum 'C31 H33 F3 N2 O9 S'
_chemical_formula_weight 666.66
_chemical_name_systematic
;
1-(2-Hydroxyethyl)-4-{3-[(<i>E</i>)-2-(trifluoromethyl)-9<i>H</i>-thioxanthen-
9-ylidene]propyl}piperazine-1,4-diium bis(3-carboxyprop-2-enoate)
;
_space_group_IT_number 2
_symmetry_cell_setting triclinic
_symmetry_space_group_name_Hall '-P 1'
_symmetry_space_group_name_H-M 'P -1'
_atom_sites_solution_hydrogens geom
_atom_sites_solution_primary direct
_atom_sites_solution_secondary difmap
_cell_angle_alpha 96.377(4)
_cell_angle_beta 96.295(3)
_cell_angle_gamma 92.774(3)
_cell_formula_units_Z 2
_cell_length_a 6.4175(2)
_cell_length_b 9.6185(4)
_cell_length_c 25.5771(10)
_cell_measurement_reflns_used 5369
_cell_measurement_temperature 295(2)
_cell_measurement_theta_max 75.3879
_cell_measurement_theta_min 4.6269
_cell_volume 1556.63(10)
_computing_cell_refinement '<i>CrysAlis PRO</i> (Oxford Diffraction, 2007)'
_computing_data_collection '<i>CrysAlis PRO</i> (Oxford Diffraction, 2007)'
_computing_data_reduction '<i>CrysAlis RED</i> (Oxford Diffraction, 2007)'
_computing_molecular_graphics '<i>ORTEP-3 for Windows</i> (Farrugia, 1997)'
_computing_publication_material '<i>WinGX</i> (Farrugia, 1999) and <i>PLATON</i> (Spek, 2009)'
_computing_structure_refinement '<i>SHELXL97</i> (Sheldrick, 2008)'
_computing_structure_solution '<i>SHELXS97</i> (Sheldrick, 2008)'
_diffrn_ambient_temperature 295(2)
_diffrn_detector_area_resol_mean 10.5081
_diffrn_measured_fraction_theta_full 1.000
_diffrn_measured_fraction_theta_max 0.983
_diffrn_measurement_device_type 'Oxford Diffraction Xcalibur Ruby Gemini'
_diffrn_measurement_method \w
_diffrn_radiation_monochromator graphite
_diffrn_radiation_source 'Enhance (Cu) X-ray Source'
_diffrn_radiation_type CuK\a
_diffrn_radiation_wavelength 1.54184
_diffrn_reflns_av_R_equivalents 0.0000
_diffrn_reflns_av_sigmaI/netI 0.0346
_diffrn_reflns_limit_h_max 5
_diffrn_reflns_limit_h_min -8
_diffrn_reflns_limit_k_max 12
_diffrn_reflns_limit_k_min -11
_diffrn_reflns_limit_l_max 31
_diffrn_reflns_limit_l_min -31
_diffrn_reflns_number 11625
_diffrn_reflns_reduction_process
;
;
_diffrn_reflns_theta_full 67.50
_diffrn_reflns_theta_max 75.70
_diffrn_reflns_theta_min 4.63
_exptl_absorpt_coefficient_mu 1.587
_exptl_absorpt_correction_T_max 1.000
_exptl_absorpt_correction_T_min 0.643
_exptl_absorpt_correction_type multi-scan
_exptl_absorpt_process_details '(CrysAlis PRO; Oxford Diffraction, 2007)'
_exptl_crystal_colour colourless
_exptl_crystal_density_diffrn 1.422
_exptl_crystal_density_method 'Not Measured'
_exptl_crystal_description 'thick needle'
_exptl_crystal_F_000 696
_exptl_crystal_size_max 0.53
_exptl_crystal_size_mid 0.17
_exptl_crystal_size_min 0.12
_refine_diff_density_max 0.468
_refine_diff_density_min -0.273
_refine_ls_extinction_method none
_refine_ls_goodness_of_fit_ref 1.034
_refine_ls_hydrogen_treatment constr
_refine_ls_matrix_type full
_refine_ls_number_parameters 430
_refine_ls_number_reflns 11625
_refine_ls_number_restraints 12
_refine_ls_restrained_S_all 1.042
_refine_ls_R_factor_all 0.0622
_refine_ls_R_factor_gt 0.0552
_refine_ls_shift/su_max 0.001
_refine_ls_shift/su_mean 0.000
_refine_ls_structure_factor_coef Fsqd
_refine_ls_weighting_details 'calc w=1/[\s^2^(Fo^2^)+(0.0915P)^2^+0.2879P] where P=(Fo^2^+2Fc^2^)/3'
_refine_ls_weighting_scheme calc
_refine_ls_wR_factor_gt 0.1550
_refine_ls_wR_factor_ref 0.1617
_reflns_number_gt 9926
_reflns_number_total 11625
_reflns_threshold_expression i>2\s(i)
_cod_data_source_file tk2763.cif
_cod_data_source_block I
_cod_database_code 2231326
_cod_database_fobs_code 2231326

loop_
_symmetry_equiv_pos_site_id
_symmetry_equiv_pos_as_xyz
1 x,y,z
2 -x,-y,-z

loop_
_atom_site_aniso_label
_atom_site_aniso_U_11
_atom_site_aniso_U_22
_atom_site_aniso_U_33
_atom_site_aniso_U_12
_atom_site_aniso_U_13
_atom_site_aniso_U_23
S1 0.0438(2) 0.0814(3) 0.0728(3) -0.0019(2) 0.0006(2) 0.0191(2)
F1A 0.170(2) 0.1107(15) 0.0830(12) -0.0800(15) -0.0226(12) 0.0305(11)
F2A 0.1009(13) 0.0998(12) 0.0986(13) -0.0100(10) 0.0312(10) 0.0223(11)
F3A 0.1041(14) 0.0976(15) 0.267(4) 0.0260(11) 0.0317(17) 0.126(2)
O1 0.0495(6) 0.0579(7) 0.0531(6) -0.0124(5) -0.0078(5) 0.0118(5)
N1 0.0287(5) 0.0269(5) 0.0353(5) -0.0042(4) 0.0045(4) 0.0035(4)
N2 0.0294(5) 0.0255(5) 0.0361(5) -0.0052(4) 0.0029(4) 0.0036(4)
C1 0.0413(8) 0.0470(8) 0.0442(7) 0.0051(6) 0.0033(6) 0.0112(6)
C2 0.0482(9) 0.0500(8) 0.0446(8) 0.0046(7) -0.0014(6) 0.0097(6)
C3 0.0498(9) 0.0530(9) 0.0525(9) 0.0025(7) -0.0012(7) 0.0155(7)
C4 0.0674(11) 0.0531(10) 0.0563(10) 0.0080(8) 0.0036(8) 0.0175(8)
C5 0.0748(13) 0.0643(11) 0.0585(10) 0.0112(9) -0.0086(9) 0.0239(9)
C6 0.0575(11) 0.0723(12) 0.0632(11) 0.0093(9) -0.0139(8) 0.0161(9)
C7 0.0477(9) 0.0575(9) 0.0508(9) 0.0049(7) -0.0001(7) 0.0096(7)
C8 0.0813(14) 0.0591(11) 0.0668(12) 0.0025(10) 0.0049(10) 0.0258(9)
C9 0.0535(10) 0.0628(10) 0.0470(8) -0.0071(8) 0.0020(7) 0.0115(7)
C10 0.0738(13) 0.0746(13) 0.0660(12) -0.0245(11) -0.0044(10) 0.0145(10)
C11 0.112(2) 0.0604(12) 0.0783(14) -0.0293(12) -0.0090(13) 0.0156(11)
C12 0.0983(17) 0.0516(10) 0.0644(12) -0.0033(10) -0.0059(11) 0.0127(9)
C13 0.0656(11) 0.0499(9) 0.0516(9) 0.0005(8) -0.0009(8) 0.0088(7)
C14 0.0534(9) 0.0508(9) 0.0386(7) -0.0028(7) 0.0030(6) 0.0084(6)
C15 0.0456(8) 0.0420(8) 0.0477(8) 0.0038(6) -0.0003(6) 0.0109(6)
C16 0.0417(8) 0.0444(8) 0.0425(7) 0.0044(6) 0.0009(6) 0.0081(6)
C17 0.0380(7) 0.0363(7) 0.0372(7) -0.0030(5) 0.0030(5) 0.0086(5)
C18 0.0300(6) 0.0335(6) 0.0390(6) -0.0002(5) 0.0084(5) 0.0020(5)
C19 0.0322(7) 0.0283(6) 0.0407(7) 0.0011(5) 0.0048(5) 0.0003(5)
C20 0.0301(6) 0.0337(6) 0.0382(6) -0.0014(5) 0.0078(5) 0.0021(5)
C21 0.0320(7) 0.0287(6) 0.0396(7) 0.0015(5) 0.0045(5) 0.0010(5)
C22 0.0410(8) 0.0324(6) 0.0406(7) -0.0061(5) 0.0016(5) 0.0085(5)
C23 0.0504(9) 0.0390(7) 0.0479(8) 0.0036(6) -0.0044(6) 0.0099(6)
F3B 0.1041(14) 0.0976(15) 0.267(4) 0.0260(11) 0.0317(17) 0.126(2)
F1B 0.170(2) 0.1107(15) 0.0830(12) -0.0800(15) -0.0226(12) 0.0305(11)
F2B 0.1009(13) 0.0998(12) 0.0986(13) -0.0100(10) 0.0312(10) 0.0223(11)
O1A 0.0335(5) 0.0286(5) 0.0689(7) -0.0024(4) 0.0080(4) 0.0069(4)
O2A 0.0296(5) 0.0373(5) 0.0908(9) -0.0036(4) 0.0150(5) 0.0038(5)
O3A 0.0432(6) 0.0316(5) 0.1042(10) -0.0014(4) 0.0123(6) 0.0179(6)
O4A 0.0322(6) 0.0350(5) 0.1307(13) -0.0056(4) 0.0127(6) 0.0059(7)
C1A 0.0283(7) 0.0299(6) 0.0501(7) -0.0038(5) 0.0012(5) 0.0071(5)
C2A 0.0328(7) 0.0274(6) 0.0561(8) -0.0006(5) 0.0046(6) 0.0101(5)
C3A 0.0327(7) 0.0264(6) 0.0558(8) -0.0015(5) 0.0062(6) 0.0055(5)
C4A 0.0343(7) 0.0295(6) 0.0630(9) -0.0034(5) 0.0104(6) 0.0046(6)
O1B 0.0353(5) 0.0274(4) 0.0616(6) -0.0028(4) 0.0073(4) 0.0085(4)
O2B 0.0287(5) 0.0359(5) 0.0730(7) -0.0039(4) 0.0117(4) 0.0066(5)
O3B 0.0389(6) 0.0322(5) 0.1227(12) -0.0019(4) 0.0075(6) 0.0216(6)
O4B 0.0291(6) 0.0342(5) 0.1242(12) -0.0051(4) 0.0110(6) 0.0134(6)
C1B 0.0293(7) 0.0292(6) 0.0423(7) -0.0045(5) 0.0024(5) 0.0076(5)
C2B 0.0318(7) 0.0266(6) 0.0599(8) -0.0007(5) 0.0047(6) 0.0113(6)
C3B 0.0301(7) 0.0260(6) 0.0522(8) -0.0024(5) 0.0029(5) 0.0071(5)
C4B 0.0305(7) 0.0296(6) 0.0671(9) -0.0037(5) 0.0051(6) 0.0087(6)

loop_
_atom_site_type_symbol
_atom_site_label
_atom_site_fract_x
_atom_site_fract_y
_atom_site_fract_z
_atom_site_U_iso_or_equiv
_atom_site_thermal_displace_type
_atom_site_calc_flag
_atom_site_refinement_flags
_atom_site_occupancy
_atom_site_disorder_assembly
_atom_site_disorder_group
S S1 -0.28261(7) 0.43649(6) 0.60072(2) 0.0659(2) Uani d . 1.000 . .
F F1A 0.4612(4) 0.9150(2) 0.57634(7) 0.1255(9) Uani d DP 0.873(2) A 1
F F2A 0.4440(3) 0.8145(2) 0.49990(8) 0.0980(7) Uani d DP 0.873(2) A 1
F F3A 0.2283(3) 0.9651(2) 0.51652(13) 0.1469(15) Uani d DP 0.873(2) A 1
O O1 1.32172(19) 0.39302(13) 0.98491(5) 0.0546(4) Uani d . 1.000 . .
N N1 0.66238(16) 0.39316(11) 0.79768(4) 0.0305(3) Uani d . 1.000 . .
N N2 0.91809(17) 0.37193(11) 0.89824(4) 0.0306(3) Uani d . 1.000 . .
C C1 0.1779(2) 0.48863(17) 0.64991(6) 0.0438(4) Uani d . 1.000 . .
C C2 0.1109(3) 0.56962(18) 0.60557(6) 0.0477(5) Uani d . 1.000 . .
C C3 0.2459(3) 0.66960(18) 0.58916(7) 0.0516(5) Uani d . 1.000 . .
C C4 0.1775(3) 0.7513(2) 0.55001(8) 0.0582(6) Uani d . 1.000 A .
C C5 -0.0262(3) 0.7307(2) 0.52472(8) 0.0656(7) Uani d . 1.000 . .
C C6 -0.1606(3) 0.6297(2) 0.53930(8) 0.0651(7) Uani d . 1.000 . .
C C7 -0.0948(3) 0.55110(19) 0.58004(7) 0.0521(5) Uani d . 1.000 . .
C C8 0.3238(3) 0.8631(2) 0.53587(8) 0.0680(7) Uani d D 1.000 . .
C C9 -0.1214(3) 0.3095(2) 0.62478(7) 0.0547(5) Uani d . 1.000 . .
C C10 -0.2118(4) 0.1745(2) 0.62336(9) 0.0729(7) Uani d . 1.000 . .
C C11 -0.0916(4) 0.0699(2) 0.64065(10) 0.0856(9) Uani d . 1.000 . .
C C12 0.1184(4) 0.0977(2) 0.65792(9) 0.0724(8) Uani d . 1.000 . .
C C13 0.2079(3) 0.23213(19) 0.66001(7) 0.0562(6) Uani d . 1.000 . .
C C14 0.0877(3) 0.34244(18) 0.64521(6) 0.0477(5) Uani d . 1.000 . .
C C15 0.3059(2) 0.54985(16) 0.69190(6) 0.0451(5) Uani d . 1.000 . .
C C16 0.3723(2) 0.49081(16) 0.74246(6) 0.0429(4) Uani d . 1.000 . .
C C17 0.6030(2) 0.45802(15) 0.74784(5) 0.0371(4) Uani d . 1.000 . .
C C18 0.8816(2) 0.34649(14) 0.79991(5) 0.0341(3) Uani d . 1.000 . .
C C19 0.9388(2) 0.27621(13) 0.84905(5) 0.0340(4) Uani d . 1.000 . .
C C20 0.6999(2) 0.42049(14) 0.89560(5) 0.0340(3) Uani d . 1.000 . .
C C21 0.6437(2) 0.49041(13) 0.84642(5) 0.0337(4) Uani d . 1.000 . .
C C22 0.9676(2) 0.30256(14) 0.94779(6) 0.0382(4) Uani d . 1.000 . .
C C23 1.1958(3) 0.27466(16) 0.95978(6) 0.0461(5) Uani d . 1.000 . .
F F3B 0.268(2) 0.8830(13) 0.4868(3) 0.1469(15) Uani d DP 0.127(2) A 2
F F1B 0.304(2) 0.9803(8) 0.5651(4) 0.1255(9) Uani d DP 0.127(2) A 2
F F2B 0.5195(10) 0.8365(13) 0.5404(5) 0.0980(7) Uani d DP 0.127(2) A 2
O O1A 0.35437(16) 0.18909(10) 0.79446(5) 0.0436(3) Uani d . 1.000 . .
O O2A 0.60481(16) 0.05328(11) 0.77149(6) 0.0524(4) Uani d . 1.000 . .
O O3A 0.02774(18) -0.30289(11) 0.78941(6) 0.0588(4) Uani d . 1.000 . .
O O4A -0.25463(17) -0.18840(12) 0.77479(7) 0.0663(5) Uani d . 1.000 . .
C C1A 0.4234(2) 0.07131(14) 0.78390(6) 0.0364(4) Uani d . 1.000 . .
C C2A 0.2834(2) -0.05762(14) 0.78550(6) 0.0385(4) Uani d . 1.000 . .
C C3A 0.0781(2) -0.06083(14) 0.78089(6) 0.0383(4) Uani d . 1.000 . .
C C4A -0.0509(2) -0.19431(14) 0.78216(7) 0.0422(4) Uani d . 1.000 . .
O O1B 0.24341(15) 0.57369(10) 0.90547(4) 0.0412(3) Uani d . 1.000 . .
O O2B -0.01770(15) 0.70858(11) 0.92034(5) 0.0456(3) Uani d . 1.000 . .
O O3B 0.55830(18) 1.06667(11) 0.90607(7) 0.0639(5) Uani d . 1.000 . .
O O4B 0.84275(17) 0.95113(12) 0.91559(7) 0.0623(5) Uani d . 1.000 . .
C C1B 0.1684(2) 0.69183(13) 0.91202(5) 0.0337(4) Uani d . 1.000 . .
C C2B 0.3074(2) 0.82060(14) 0.91032(6) 0.0391(4) Uani d . 1.000 . .
C C3B 0.5119(2) 0.82417(13) 0.91468(6) 0.0362(4) Uani d . 1.000 . .
C C4B 0.6382(2) 0.95740(14) 0.91189(7) 0.0424(4) Uani d . 1.000 . .
H H1A 0.57380 0.31640 0.79770 0.0370 Uiso c R 1.000 . .
H H5A -0.07150 0.78460 0.49810 0.0790 Uiso c R 1.000 . .
H H2A 1.00930 0.44800 0.89960 0.0370 Uiso c R 1.000 . .
H H3A 0.38440 0.68180 0.60470 0.0620 Uiso c R 1.000 . .
H H1 1.32630 0.45270 0.96450 0.0820 Uiso c R 1.000 . .
H H12A 0.20020 0.02600 0.66820 0.0870 Uiso c R 1.000 . .
H H13A 0.35030 0.24980 0.67140 0.0670 Uiso c R 1.000 . .
H H15A 0.36010 0.64000 0.68930 0.0540 Uiso c R 1.000 . .
H H16A 0.28670 0.40570 0.74390 0.0510 Uiso c R 1.000 . .
H H6A -0.29610 0.61380 0.52190 0.0780 Uiso c R 1.000 . .
H H10A -0.35280 0.15480 0.61080 0.0870 Uiso c R 1.000 . .
H H11A -0.15280 -0.01970 0.64060 0.1030 Uiso c R 1.000 . .
H H18A 0.97870 0.42690 0.79980 0.0410 Uiso c R 1.000 . .
H H18B 0.89440 0.28150 0.76880 0.0410 Uiso c R 1.000 . .
H H19A 0.84760 0.19230 0.84800 0.0410 Uiso c R 1.000 . .
H H19B 1.08220 0.24840 0.84970 0.0410 Uiso c R 1.000 . .
H H20A 0.68780 0.48600 0.92660 0.0410 Uiso c R 1.000 . .
H H20B 0.60140 0.34090 0.89590 0.0410 Uiso c R 1.000 . .
H H21A 0.50090 0.51950 0.84580 0.0400 Uiso c R 1.000 . .
H H21B 0.73650 0.57340 0.84710 0.0400 Uiso c R 1.000 . .
H H22A 0.92550 0.36180 0.97760 0.0460 Uiso c R 1.000 . .
H H22B 0.88450 0.21440 0.94430 0.0460 Uiso c R 1.000 . .
H H23A 1.20680 0.20010 0.98240 0.0550 Uiso c R 1.000 . .
H H23B 1.25010 0.24220 0.92690 0.0550 Uiso c R 1.000 . .
H H16B 0.34780 0.55750 0.77210 0.0510 Uiso c R 1.000 . .
H H17A 0.62940 0.39420 0.71750 0.0450 Uiso c R 1.000 . .
H H17B 0.68950 0.54370 0.74820 0.0450 Uiso c R 1.000 . .
H H2AA 0.34710 -0.14090 0.79010 0.0460 Uiso c R 1.000 . .
H H3AA 0.01080 0.02140 0.77670 0.0460 Uiso c R 1.000 . .
H H4A -0.28400 -0.10740 0.77180 0.0990 Uiso c R 1.000 . .
H H2BA 0.24320 0.90380 0.90580 0.0470 Uiso c R 1.000 . .
H H3BA 0.58020 0.74270 0.91960 0.0430 Uiso c R 1.000 . .
H H4B 0.87370 0.87110 0.91980 0.0930 Uiso c R 1.000 . .

loop_
_atom_type_symbol
_atom_type_description
_atom_type_scat_dispersion_real
_atom_type_scat_dispersion_imag
_atom_type_scat_source
C C 0.0181 0.0091 ' International Tables Vol C Tables 4.2.6.8 and 6.1.1.4'
H H 0.0000 0.0000 ' International Tables Vol C Tables 4.2.6.8 and 6.1.1.4'
F F 0.0727 0.0534 ' International Tables Vol C Tables 4.2.6.8 and 6.1.1.4'
N N 0.0311 0.0180 ' International Tables Vol C Tables 4.2.6.8 and 6.1.1.4'
O O 0.0492 0.0322 ' International Tables Vol C Tables 4.2.6.8 and 6.1.1.4'
S S 0.3331 0.5567 ' International Tables Vol C Tables 4.2.6.8 and 6.1.1.4'

loop_
_geom_angle_atom_site_label_1
_geom_angle_atom_site_label_2
_geom_angle_atom_site_label_3
_geom_angle
_geom_angle_publ_flag
C7 S1 C9 100.77(9) no
C23 O1 H1 110.00 no
C4A O4A H4A 109.00 no
C4B O4B H4B 109.00 no
C17 N1 C21 112.51(10) no
C17 N1 C18 111.12(10) no
C18 N1 C21 108.81(9) no
C20 N2 C22 109.94(10) no
C19 N2 C22 112.35(10) no
C19 N2 C20 109.06(10) no
C18 N1 H1A 108.00 no
C21 N1 H1A 108.00 no
C17 N1 H1A 108.00 no
C22 N2 H2A 108.00 no
C20 N2 H2A 108.00 no
C19 N2 H2A 109.00 no
C14 C1 C15 123.86(14) no
C2 C1 C15 120.13(15) no
C2 C1 C14 115.96(13) no
C1 C2 C3 121.69(16) no
C3 C2 C7 117.77(16) no
C1 C2 C7 120.50(15) no
C2 C3 C4 121.22(17) no
C3 C4 C5 120.28(18) no
C3 C4 C8 119.45(17) no
C5 C4 C8 120.27(18) no
C4 C5 C6 119.44(18) no
C5 C6 C7 120.41(18) no
C2 C7 C6 120.82(17) no
S1 C7 C2 121.38(14) no
S1 C7 C6 117.70(15) no
F1B C8 F2B 108.3(8) no
F1B C8 F3B 107.2(7) no
F2B C8 F3B 108.1(8) no
F2A C8 F3A 105.9(2) no
F2A C8 C4 112.33(17) no
F2B C8 C4 115.3(6) no
F1B C8 C4 109.6(5) no
F1A C8 F2A 103.16(19) no
F1A C8 F3A 109.0(2) no
F1A C8 C4 112.26(18) no
F3A C8 C4 113.45(18) no
F3B C8 C4 108.1(6) no
S1 C9 C14 121.65(14) no
S1 C9 C10 117.29(16) no
C10 C9 C14 121.06(18) no
C9 C10 C11 119.8(2) no
C10 C11 C12 120.24(19) no
C11 C12 C13 120.02(19) no
C12 C13 C14 121.17(19) no
C1 C14 C9 120.51(16) no
C9 C14 C13 117.48(17) no
C1 C14 C13 122.01(16) no
C1 C15 C16 127.88(14) no
C15 C16 C17 112.50(11) no
N1 C17 C16 111.24(11) no
N1 C18 C19 111.20(10) no
N2 C19 C18 111.35(10) no
N2 C20 C21 111.66(10) no
N1 C21 C20 110.95(10) no
N2 C22 C23 114.20(11) no
O1 C23 C22 113.68(13) no
C4 C3 H3A 119.00 no
C2 C3 H3A 119.00 no
C6 C5 H5A 120.00 no
C4 C5 H5A 120.00 no
C7 C6 H6A 120.00 no
C5 C6 H6A 120.00 no
C9 C10 H10A 120.00 no
C11 C10 H10A 120.00 no
C12 C11 H11A 120.00 no
C10 C11 H11A 120.00 no
C11 C12 H12A 120.00 no
C13 C12 H12A 120.00 no
C14 C13 H13A 119.00 no
C12 C13 H13A 119.00 no
C1 C15 H15A 116.00 no
C16 C15 H15A 116.00 no
C15 C16 H16B 109.00 no
C17 C16 H16B 109.00 no
H16A C16 H16B 108.00 no
C15 C16 H16A 109.00 no
C17 C16 H16A 109.00 no
N1 C17 H17B 109.00 no
N1 C17 H17A 109.00 no
H17A C17 H17B 108.00 no
C16 C17 H17A 109.00 no
C16 C17 H17B 109.00 no
N1 C18 H18B 109.00 no
C19 C18 H18B 109.00 no
H18A C18 H18B 108.00 no
C19 C18 H18A 109.00 no
N1 C18 H18A 109.00 no
N2 C19 H19B 109.00 no
C18 C19 H19B 109.00 no
H19A C19 H19B 108.00 no
N2 C19 H19A 109.00 no
C18 C19 H19A 109.00 no
N2 C20 H20B 109.00 no
C21 C20 H20A 109.00 no
H20A C20 H20B 108.00 no
N2 C20 H20A 109.00 no
C21 C20 H20B 109.00 no
N1 C21 H21A 109.00 no
C20 C21 H21B 109.00 no
H21A C21 H21B 108.00 no
C20 C21 H21A 109.00 no
N1 C21 H21B 109.00 no
N2 C22 H22B 109.00 no
C23 C22 H22A 109.00 no
H22A C22 H22B 108.00 no
C23 C22 H22B 109.00 no
N2 C22 H22A 109.00 no
C22 C23 H23A 109.00 no
O1 C23 H23A 109.00 no
O1 C23 H23B 109.00 no
H23A C23 H23B 108.00 no
C22 C23 H23B 109.00 no
O2A C1A C2A 117.17(12) no
O1A C1A O2A 123.74(13) no
O1A C1A C2A 119.10(12) no
C1A C2A C3A 124.55(13) no
C2A C3A C4A 121.36(12) no
O4A C4A C3A 116.89(12) no
O3A C4A O4A 120.88(13) no
O3A C4A C3A 122.23(12) no
C1A C2A H2AA 118.00 no
C3A C2A H2AA 118.00 no
C4A C3A H3AA 119.00 no
C2A C3A H3AA 119.00 no
O1B C1B O2B 123.45(12) no
O2B C1B C2B 117.50(11) no
O1B C1B C2B 119.05(12) no
C1B C2B C3B 124.58(12) no
C2B C3B C4B 120.93(12) no
O3B C4B C3B 122.51(12) no
O4B C4B C3B 116.97(12) no
O3B C4B O4B 120.52(13) no
C1B C2B H2BA 118.00 no
C3B C2B H2BA 118.00 no
C2B C3B H3BA 120.00 no
C4B C3B H3BA 120.00 no

loop_
_geom_bond_atom_site_label_1
_geom_bond_atom_site_label_2
_geom_bond_distance
_geom_bond_publ_flag
S1 C7 1.757(2) no
S1 C9 1.758(2) no
F1A C8 1.319(3) no
F1B C8 1.301(9) no
F2A C8 1.325(3) no
F2B C8 1.289(7) no
F3A C8 1.297(3) no
F3B C8 1.304(8) no
O1 C23 1.413(2) no
O1 H1 0.8200 no
O1A C1A 1.2488(17) no
O2A C1A 1.2548(17) no
O3A C4A 1.2055(18) no
O4A C4A 1.3053(17) no
O4A H4A 0.8200 no
O1B C1B 1.2567(16) no
O2B C1B 1.2507(16) no
O3B C4B 1.2083(18) no
O4B C4B 1.3105(17) no
O4B H4B 0.8200 no
N1 C21 1.4927(16) no
N1 C18 1.4944(17) no
N1 C17 1.5009(17) no
N2 C22 1.5074(18) no
N2 C20 1.4943(17) no
N2 C19 1.4965(16) no
N1 H1A 0.9100 no
N2 H2A 0.9100 no
C1 C14 1.482(2) no
C1 C15 1.340(2) no
C1 C2 1.483(2) no
C2 C7 1.401(3) no
C2 C3 1.393(3) no
C3 C4 1.387(3) no
C4 C5 1.388(3) no
C4 C8 1.494(3) no
C5 C6 1.377(3) no
C6 C7 1.395(3) no
C9 C10 1.391(3) no
C9 C14 1.394(3) no
C10 C11 1.379(3) no
C11 C12 1.375(4) no
C12 C13 1.382(3) no
C13 C14 1.403(3) no
C15 C16 1.497(2) no
C16 C17 1.5233(18) no
C18 C19 1.5110(18) no
C20 C21 1.5088(18) no
C22 C23 1.506(2) no
C3 H3A 0.9300 no
C5 H5A 0.9300 no
C6 H6A 0.9300 no
C10 H10A 0.9300 no
C11 H11A 0.9300 no
C12 H12A 0.9300 no
C13 H13A 0.9300 no
C15 H15A 0.9300 no
C16 H16B 0.9700 no
C16 H16A 0.9700 no
C17 H17A 0.9700 no
C17 H17B 0.9700 no
C18 H18B 0.9700 no
C18 H18A 0.9700 no
C19 H19A 0.9700 no
C19 H19B 0.9700 no
C20 H20B 0.9700 no
C20 H20A 0.9700 no
C21 H21B 0.9700 no
C21 H21A 0.9700 no
C22 H22B 0.9700 no
C22 H22A 0.9700 no
C23 H23A 0.9700 no
C23 H23B 0.9700 no
C1A C2A 1.5028(19) no
C2A C3A 1.3084(18) no
C3A C4A 1.4990(19) no
C2A H2AA 0.9300 no
C3A H3AA 0.9300 no
C1B C2B 1.4984(18) no
C2B C3B 1.3033(18) no
C3B C4B 1.4956(19) no
C2B H2BA 0.9300 no
C3B H3BA 0.9300 no

loop_
_geom_hbond_atom_site_label_D
_geom_hbond_atom_site_label_H
_geom_hbond_atom_site_label_A
_geom_hbond_site_symmetry_A
_geom_hbond_distance_DH
_geom_hbond_distance_HA
_geom_hbond_distance_DA
_geom_hbond_angle_DHA
_geom_hbond_publ_flag
O1 H1 O1B 1_655 0.82 2.05 2.8365(16) 162 yes
N1 H1A O1A . 0.91 1.81 2.7055(15) 168 yes
N1 H1A O2A . 0.91 2.57 3.2580(15) 133 yes
N2 H2A O1B 1_655 0.91 1.86 2.7572(15) 167 yes
N2 H2A O2B 1_655 0.91 2.52 3.2230(15) 134 yes
O4A H4A O2A 1_455 0.82 1.73 2.5406(16) 167 yes
O4B H4B O2B 1_655 0.82 1.74 2.5497(16) 168 yes
C2A H2AA O3A . 0.93 2.51 2.8251(17) 100 yes
C2B H2BA O3B . 0.93 2.50 2.8165(17) 100 yes
C16 H16B O3A 1_565 0.97 2.56 3.2782(19) 131 yes
C17 H17B O4A 1_665 0.97 2.59 3.4520(19) 148 yes
C19 H19A O2A . 0.97 2.57 3.2871(18) 131 yes
C19 H19B O1A 1_655 0.97 2.41 3.2461(17) 144 yes
C20 H20A O1 2_767 0.97 2.44 3.3877(18) 167 yes
C21 H21A O1B . 0.97 2.41 3.2098(16) 140 yes
C21 H21B O2B 1_655 0.97 2.51 3.2367(17) 132 yes
C22 H22B O3B 1_545 0.97 2.51 3.3848(18) 150 yes
C22 H22B O4B 1_545 0.97 2.55 3.4236(18) 150 yes

loop_
_geom_torsion_atom_site_label_1
_geom_torsion_atom_site_label_2
_geom_torsion_atom_site_label_3
_geom_torsion_atom_site_label_4
_geom_torsion
_geom_torsion_publ_flag
C9 S1 C7 C2 -30.94(17) no
C9 S1 C7 C6 152.85(15) no
C7 S1 C9 C10 -152.63(16) no
C7 S1 C9 C14 28.28(17) no
C18 N1 C17 C16 173.66(11) no
C21 N1 C17 C16 -64.06(14) no
C17 N1 C18 C19 -177.84(10) no
C21 N1 C18 C19 57.75(13) no
C17 N1 C21 C20 178.72(10) no
C18 N1 C21 C20 -57.70(13) no
C20 N2 C19 C18 55.99(13) no
C22 N2 C19 C18 178.15(10) no
C19 N2 C20 C21 -56.27(13) no
C22 N2 C20 C21 -179.87(11) no
C19 N2 C22 C23 69.51(14) no
C20 N2 C22 C23 -168.83(11) no
C14 C1 C2 C3 -146.11(16) no
C14 C1 C2 C7 36.3(2) no
C15 C1 C2 C3 36.4(2) no
C15 C1 C2 C7 -141.17(16) no
C2 C1 C14 C9 -39.3(2) no
C2 C1 C14 C13 139.62(16) no
C15 C1 C14 C9 138.10(16) no
C15 C1 C14 C13 -43.0(2) no
C2 C1 C15 C16 173.11(14) no
C14 C1 C15 C16 -4.1(2) no
C1 C2 C3 C4 -175.68(17) no
C7 C2 C3 C4 2.0(3) no
C1 C2 C7 S1 2.1(2) no
C1 C2 C7 C6 178.20(16) no
C3 C2 C7 S1 -175.58(14) no
C3 C2 C7 C6 0.5(3) no
C2 C3 C4 C5 -2.7(3) no
C2 C3 C4 C8 176.38(17) no
C3 C4 C5 C6 0.8(3) no
C8 C4 C5 C6 -178.23(18) no
C3 C4 C8 F1A -29.5(3) no
C3 C4 C8 F2A 86.2(2) no
C3 C4 C8 F3A -153.7(2) no
C5 C4 C8 F1A 149.5(2) no
C5 C4 C8 F2A -94.8(2) no
C5 C4 C8 F3A 25.4(3) no
C4 C5 C6 C7 1.7(3) no
C5 C6 C7 S1 173.90(15) no
C5 C6 C7 C2 -2.3(3) no
S1 C9 C10 C11 178.60(18) no
C14 C9 C10 C11 -2.3(3) no
S1 C9 C14 C1 3.3(2) no
S1 C9 C14 C13 -175.63(13) no
C10 C9 C14 C1 -175.76(17) no
C10 C9 C14 C13 5.3(3) no
C9 C10 C11 C12 -1.8(4) no
C10 C11 C12 C13 2.6(4) no
C11 C12 C13 C14 0.6(3) no
C12 C13 C14 C1 176.62(17) no
C12 C13 C14 C9 -4.5(3) no
C1 C15 C16 C17 110.09(16) no
C15 C16 C17 N1 -177.47(12) no
N1 C18 C19 N2 -58.15(14) no
N2 C20 C21 N1 58.42(13) no
N2 C22 C23 O1 81.02(15) no
O1A C1A C2A C3A 22.3(2) no
O2A C1A C2A C3A -157.25(16) no
C1A C2A C3A C4A 179.16(14) no
C2A C3A C4A O3A 2.8(3) no
C2A C3A C4A O4A -176.90(16) no
O1B C1B C2B C3B -16.6(2) no
O2B C1B C2B C3B 162.92(15) no
C1B C2B C3B C4B 179.28(14) no
C2B C3B C4B O3B 0.7(3) no
C2B C3B C4B O4B -178.69(16) no
